data_4300939
loop_
_publ_author_name
'Komuro, Takashi'
'Matsuo, Tsukasa'
'Kawaguchi, Hiroyuki'
'Tatsumi, Kazuyuki'

_publ_section_title
;
 Synthesis of a Vanadium(III) Tris(arylthiolato) Complex and Its Reactions
 with Azide and Azo Compounds: Formation of a Sulfenamide Complex via
 Cleavage of an Azo NN Bond
;
_journal_coden_ASTM INOCAJ
_journal_issue 2
_journal_name_full 'Inorganic Chemistry'
_journal_page_first 175
_journal_page_last 177
_journal_paper_doi 10.1021/ic048721c
_journal_volume 44
_journal_year 2005
_chemical_formula_moiety 'C30 H57 N2 S2 Si4 V '
_chemical_formula_sum 'C30 H57 N2 S2 Si4 V'
_chemical_formula_weight 673.20
_space_group_IT_number 14
_symmetry_cell_setting monoclinic
_symmetry_space_group_name_Hall '-P 2ybc'
_symmetry_space_group_name_H-M 'P 1 21/c 1'
_cell_angle_alpha 90
_cell_angle_beta 106.141(6)
_cell_angle_gamma 90
_cell_formula_units_Z 4
_cell_length_a 9.338(4)
_cell_length_b 19.654(7)
_cell_length_c 21.400(9)
_cell_measurement_temperature 173.1
_cell_volume 3772.7(26)
_exptl_crystal_density_diffrn 1.185
_cod_duplicate_entry 4308374
_cod_original_sg_symbol_H-M 'P 21/c'
_cod_original_formula_sum 'C30 H57 N2 S2 Si4 V '
_cod_database_code 4300939

loop_
_symmetry_equiv_pos_as_xyz
x,y,z
-x,-y,-z
-x,y+1/2,-z+1/2
x,-y+1/2,z+1/2

loop_
_atom_site_label
_atom_site_type_symbol
_atom_site_fract_x
_atom_site_fract_y
_atom_site_fract_z
_atom_site_U_iso_or_equiv
_atom_site_adp_type
_atom_site_occupancy
_atom_site_symmetry_multiplicity
_atom_site_calc_flag
_atom_site_refinement_flags
_atom_site_disorder_assembly
_atom_site_disorder_group
V(1) V 0.96701(8) 0.20716(3) -0.02057(3) 0.0224(2) Uani 1.00 1 d . . .
S(1) S 0.73620(11) 0.25845(5) -0.02535(5) 0.0257(3) Uani 1.00 1 d . . .
S(2) S 1.03775(12) 0.21328(5) 0.09507(5) 0.0255(3) Uani 1.00 1 d . . .
Si(1) Si 0.6839(1) 0.11184(6) -0.10925(6) 0.0293(3) Uani 1.00 1 d . . .
Si(2) Si 0.5520(2) 0.40154(7) -0.08730(7) 0.0333(4) Uani 1.00 1 d . . .
Si(3) Si 0.8573(2) 0.10940(7) 0.17164(7) 0.0363(4) Uani 1.00 1 d . . .
Si(4) Si 1.0344(3) 0.3851(1) 0.1461(2) 0.0308(6) Uiso 0.50 1 d P . .
Si(5) Si 1.0081(3) 0.38474(13) 0.1187(2) 0.0289(6) Uiso 0.50 1 d P . .
N(1) N 1.2107(4) 0.1760(2) -0.0053(2) 0.0285(10) Uani 1.00 1 d . . .
N(2) N 1.0114(5) 0.2532(2) -0.1096(2) 0.0408(12) Uani 1.00 1 d . . .
C(1) C 0.6161(5) 0.2571(2) -0.1064(2) 0.0258(11) Uani 1.00 1 d . . .
C(2) C 0.5934(5) 0.1951(2) -0.1418(2) 0.0255(10) Uani 1.00 1 d . . .
C(3) C 0.4927(5) 0.1966(3) -0.2041(2) 0.0344(13) Uani 1.00 1 d . . .
C(4) C 0.4193(6) 0.2552(3) -0.2309(2) 0.040(1) Uani 1.00 1 d . . .
C(5) C 0.4435(5) 0.3153(3) -0.1950(2) 0.0375(13) Uani 1.00 1 d . . .
C(6) C 0.5408(5) 0.3177(2) -0.1325(2) 0.0297(11) Uani 1.00 1 d . . .
C(7) C 0.8842(5) 0.1149(2) -0.0613(2) 0.0287(11) Uani 1.00 1 d . . .
C(8) C 0.6673(7) 0.0535(4) -0.1809(3) 0.063(2) Uani 1.00 1 d . . .
C(9) C 0.5694(6) 0.0743(3) -0.0580(4) 0.055(2) Uani 1.00 1 d . . .
C(10) C 0.4709(8) 0.3930(3) -0.0176(3) 0.055(2) Uani 1.00 1 d . . .
C(11) C 0.4444(10) 0.4661(3) -0.1451(3) 0.076(2) Uani 1.00 1 d . . .
C(12) C 0.7419(7) 0.4374(3) -0.0577(5) 0.083(3) Uani 1.00 1 d . . .
C(13) C 0.8946(5) 0.2471(2) 0.1270(2) 0.0240(10) Uani 1.00 1 d . . .
C(14) C 0.8050(5) 0.2009(2) 0.1498(2) 0.0289(11) Uani 1.00 1 d . . .
C(15) C 0.6785(6) 0.2283(3) 0.1648(2) 0.038(1) Uani 1.00 1 d . . .
C(16) C 0.6482(6) 0.2968(3) 0.1606(3) 0.041(1) Uani 1.00 1 d . . .
C(17) C 0.7479(6) 0.3409(3) 0.1467(2) 0.040(1) Uani 1.00 1 d . . .
C(18) C 0.8758(5) 0.3177(2) 0.1307(2) 0.0315(12) Uani 1.00 1 d . . .
C(19) C 1.0550(7) 0.1047(3) 0.2231(3) 0.048(2) Uani 1.00 1 d . . .
C(20) C 0.8379(9) 0.0481(3) 0.1034(3) 0.066(2) Uani 1.00 1 d . . .
C(21) C 0.7323(8) 0.0784(3) 0.2208(3) 0.062(2) Uani 1.00 1 d . . .
C(22) C 0.9357(8) 0.4725(4) 0.1230(3) 0.066(2) Uiso 1.00 1 d . . .
C(23) C 1.181(2) 0.3745(8) 0.1007(7) 0.070(4) Uiso 0.50 1 d P . .
C(24) C 1.094(1) 0.3801(6) 0.0510(6) 0.053(3) Uiso 0.50 1 d P . .
C(25) C 1.130(1) 0.3852(6) 0.2344(6) 0.050(3) Uiso 0.50 1 d P . .
C(26) C 1.167(2) 0.3786(7) 0.1968(7) 0.062(3) Uiso 0.50 1 d P . .
C(27) C 1.2393(6) 0.1059(3) 0.0184(3) 0.041(1) Uani 1.00 1 d . . .
C(28) C 1.3248(5) 0.2198(3) 0.0395(3) 0.041(1) Uani 1.00 1 d . . .
C(29) C 1.2320(5) 0.1799(3) -0.0716(3) 0.0375(13) Uani 1.00 1 d . . .
C(30) C 1.1729(6) 0.2472(3) -0.1027(3) 0.040(1) Uani 1.00 1 d . . .
C(31) C 0.9698(9) 0.3259(4) -0.1151(4) 0.079(3) Uani 1.00 1 d . . .
C(32) C 0.9306(7) 0.2192(4) -0.1709(3) 0.063(2) Uani 1.00 1 d . . .
H(1) H 0.4736 0.1549 -0.2293 0.041 Uiso 1.00 1 c . . .
H(2) H 0.3516 0.2548 -0.2745 0.046 Uiso 1.00 1 c . . .
H(3) H 0.3915 0.3565 -0.2137 0.045 Uiso 1.00 1 c . . .
H(4) H 0.9434 0.1009 -0.0898 0.036 Uiso 1.00 1 c . . .
H(5) H 0.8973 0.0825 -0.0260 0.036 Uiso 1.00 1 c . . .
H(6) H 0.7279 0.0713 -0.2073 0.071 Uiso 1.00 1 c . . .
H(7) H 0.7020 0.0084 -0.1655 0.071 Uiso 1.00 1 c . . .
H(8) H 0.5641 0.0511 -0.2067 0.071 Uiso 1.00 1 c . . .
H(9) H 0.6121 0.0311 -0.0401 0.068 Uiso 1.00 1 c . . .
H(10) H 0.5689 0.1053 -0.0227 0.068 Uiso 1.00 1 c . . .
H(11) H 0.4681 0.0672 -0.0847 0.068 Uiso 1.00 1 c . . .
H(12) H 0.3710 0.3744 -0.0325 0.072 Uiso 1.00 1 c . . .
H(13) H 0.5330 0.3629 0.0146 0.072 Uiso 1.00 1 c . . .
H(14) H 0.4670 0.4375 0.0016 0.072 Uiso 1.00 1 c . . .
H(15) H 0.3424 0.4504 -0.1619 0.091 Uiso 1.00 1 c . . .
H(16) H 0.4453 0.5090 -0.1226 0.091 Uiso 1.00 1 c . . .
H(17) H 0.4884 0.4723 -0.1807 0.091 Uiso 1.00 1 c . . .
H(18) H 0.7380 0.4806 -0.0365 0.103 Uiso 1.00 1 c . . .
H(19) H 0.8050 0.4061 -0.0271 0.102 Uiso 1.00 1 c . . .
H(20) H 0.7824 0.4441 -0.0944 0.103 Uiso 1.00 1 c . . .
H(21) H 0.6122 0.1976 0.1790 0.046 Uiso 1.00 1 c . . .
H(22) H 0.5570 0.3140 0.1681 0.050 Uiso 1.00 1 c . . .
H(23) H 0.7298 0.3895 0.1475 0.049 Uiso 1.00 1 c . . .
H(24) H 1.1215 0.1165 0.1971 0.057 Uiso 1.00 1 c . . .
H(25) H 1.0699 0.1361 0.2594 0.057 Uiso 1.00 1 c . . .
H(26) H 1.0760 0.0587 0.2396 0.057 Uiso 1.00 1 c . . .
H(27) H 0.9063 0.0605 0.0785 0.080 Uiso 1.00 1 c . . .
H(28) H 0.8615 0.0027 0.1211 0.080 Uiso 1.00 1 c . . .
H(29) H 0.7366 0.0489 0.0753 0.080 Uiso 1.00 1 c . . .
H(30) H 0.7639 0.0334 0.2377 0.077 Uiso 1.00 1 c . . .
H(31) H 0.7382 0.1095 0.2566 0.077 Uiso 1.00 1 c . . .
H(32) H 0.6304 0.0764 0.1934 0.077 Uiso 1.00 1 c . . .
H(33) H 1.3392 0.0922 0.0185 0.049 Uiso 1.00 1 c . . .
H(34) H 1.2295 0.1033 0.0623 0.049 Uiso 1.00 1 c . . .
H(35) H 1.1672 0.0758 -0.0097 0.049 Uiso 1.00 1 c . . .
H(36) H 1.3105 0.2667 0.0249 0.049 Uiso 1.00 1 c . . .
H(37) H 1.3134 0.2165 0.0831 0.049 Uiso 1.00 1 c . . .
H(38) H 1.4240 0.2049 0.0398 0.049 Uiso 1.00 1 c . . .
H(39) H 1.3373 0.1761 -0.0687 0.047 Uiso 1.00 1 c . . .
H(40) H 1.1779 0.1433 -0.0984 0.047 Uiso 1.00 1 c . . .
H(41) H 1.1905 0.2508 -0.1451 0.049 Uiso 1.00 1 c . . .
H(42) H 1.2246 0.2837 -0.0750 0.049 Uiso 1.00 1 c . . .
H(43) H 0.8641 0.3308 -0.1195 0.103 Uiso 1.00 1 c . . .
H(44) H 1.0264 0.3486 -0.0757 0.104 Uiso 1.00 1 c . . .
H(45) H 0.9931 0.3460 -0.1524 0.103 Uiso 1.00 1 c . . .
H(46) H 0.9599 0.1717 -0.1693 0.076 Uiso 1.00 1 c . . .
H(47) H 0.8241 0.2222 -0.1764 0.076 Uiso 1.00 1 c . . .
H(48) H 0.9547 0.2413 -0.2072 0.076 Uiso 1.00 1 c . . .

loop_
_atom_site_aniso_label
_atom_site_aniso_U_11
_atom_site_aniso_U_22
_atom_site_aniso_U_33
_atom_site_aniso_U_12
_atom_site_aniso_U_13
_atom_site_aniso_U_23
V(1) 0.0209(4) 0.0198(4) 0.0276(4) 0.0015(3) 0.0087(3) 0.0012(3)
S(1) 0.0224(5) 0.0244(5) 0.0295(6) 0.0049(4) 0.0058(4) -0.0015(4)
S(2) 0.0241(5) 0.0238(5) 0.0285(6) 0.0036(4) 0.0070(4) -0.0003(4)
Si(1) 0.0273(6) 0.0237(6) 0.0377(7) 0.0008(5) 0.0103(5) -0.0050(5)
Si(2) 0.0316(7) 0.0245(6) 0.0474(8) 0.0083(5) 0.0172(6) 0.0072(5)
Si(3) 0.0477(8) 0.0296(7) 0.0323(7) -0.0095(6) 0.0122(6) -0.0009(5)
N(1) 0.023(2) 0.027(2) 0.037(2) 0.005(2) 0.010(2) -0.001(2)
N(2) 0.032(2) 0.048(3) 0.049(3) 0.011(2) 0.024(2) 0.022(2)
C(1) 0.021(2) 0.031(2) 0.027(2) 0.003(2) 0.010(2) 0.007(2)
C(2) 0.018(2) 0.030(2) 0.029(2) 0.001(2) 0.007(2) -0.001(2)
C(3) 0.031(2) 0.040(3) 0.033(3) -0.003(2) 0.010(2) -0.004(2)
C(4) 0.031(3) 0.054(3) 0.030(3) 0.009(2) 0.001(2) 0.007(2)
C(5) 0.030(2) 0.053(3) 0.030(3) 0.012(2) 0.009(2) 0.014(2)
C(6) 0.029(2) 0.030(2) 0.033(2) 0.007(2) 0.013(2) 0.007(2)
C(7) 0.030(2) 0.024(2) 0.035(2) 0.002(2) 0.014(2) 0.001(2)
C(8) 0.052(4) 0.060(4) 0.065(4) 0.015(3) -0.002(3) -0.030(3)
C(9) 0.036(3) 0.037(3) 0.098(5) 0.007(2) 0.030(3) 0.018(3)
C(10) 0.087(5) 0.034(3) 0.058(4) -0.001(3) 0.046(4) -0.008(3)
C(11) 0.123(7) 0.047(4) 0.059(4) 0.043(4) 0.025(4) 0.016(3)
C(12) 0.045(4) 0.028(3) 0.183(9) -0.004(3) 0.042(5) -0.021(4)
C(13) 0.022(2) 0.025(2) 0.025(2) -0.002(2) 0.006(2) -0.002(2)
C(14) 0.028(2) 0.034(2) 0.024(2) -0.006(2) 0.006(2) -0.002(2)
C(15) 0.029(2) 0.055(3) 0.032(3) -0.003(2) 0.011(2) 0.004(2)
C(16) 0.027(2) 0.062(4) 0.036(3) 0.008(2) 0.014(2) -0.003(2)
C(17) 0.041(3) 0.038(3) 0.042(3) 0.014(2) 0.014(2) -0.001(2)
C(18) 0.034(2) 0.030(2) 0.031(2) 0.003(2) 0.010(2) 0.003(2)
C(19) 0.055(4) 0.049(3) 0.038(3) 0.014(3) 0.010(3) 0.007(2)
C(20) 0.107(6) 0.038(3) 0.054(4) -0.021(4) 0.026(4) -0.011(3)
C(21) 0.075(5) 0.058(4) 0.060(4) -0.015(3) 0.031(3) 0.017(3)
C(27) 0.036(3) 0.035(3) 0.052(3) 0.018(2) 0.015(2) 0.005(2)
C(28) 0.022(2) 0.053(3) 0.048(3) -0.005(2) 0.007(2) -0.010(2)
C(29) 0.026(2) 0.046(3) 0.044(3) 0.007(2) 0.016(2) 0.000(2)
C(30) 0.031(3) 0.044(3) 0.048(3) 0.004(2) 0.018(2) 0.012(2)
C(31) 0.079(5) 0.058(4) 0.122(7) 0.031(4) 0.065(5) 0.056(4)
C(32) 0.036(3) 0.117(6) 0.038(3) -0.009(3) 0.014(2) 0.024(3)

loop_
_geom_bond_atom_site_label_1
_geom_bond_atom_site_label_2
_geom_bond_distance
_geom_bond_publ_flag
_geom_bond_site_symmetry_1
_geom_bond_site_symmetry_2
V(1) S(1) 2.356(1) yes . .
V(1) S(2) 2.380(1) yes . .
V(1) N(1) 2.291(4) yes . .
V(1) N(2) 2.249(5) yes . .
V(1) C(7) 2.066(4) yes . .
S(1) C(1) 1.784(4) yes . .
S(2) C(13) 1.791(5) yes . .
Si(1) C(2) 1.885(4) yes . .
Si(1) C(7) 1.868(4) yes . .
Si(1) C(8) 1.886(7) yes . .
Si(1) C(9) 1.883(8) yes . .
Si(2) C(6) 1.899(5) yes . .
Si(2) C(10) 1.858(8) yes . .
Si(2) C(11) 1.859(7) yes . .
Si(2) C(12) 1.849(6) yes . .
Si(3) C(14) 1.887(5) yes . .
Si(3) C(19) 1.871(5) yes . .
Si(3) C(20) 1.864(7) yes . .
Si(3) C(21) 1.876(8) yes . .
Si(4) Si(5) 0.569(5) yes . .
Si(4) C(18) 1.945(6) yes . .
Si(4) C(22) 1.948(8) yes . .
Si(4) C(23) 1.90(2) yes . .
Si(4) C(24) 2.25(1) yes . .
Si(4) C(25) 1.85(1) yes . .
Si(4) C(26) 1.41(1) yes . .
Si(5) C(18) 1.872(6) yes . .
Si(5) C(22) 1.864(8) yes . .
Si(5) C(23) 1.78(2) yes . .
Si(5) C(24) 1.84(2) yes . .
Si(5) C(26) 1.91(1) yes . .
N(1) C(27) 1.467(6) yes . .
N(1) C(28) 1.493(6) yes . .
N(1) C(29) 1.490(7) yes . .
N(2) C(30) 1.479(7) yes . .
N(2) C(31) 1.477(8) yes . .
N(2) C(32) 1.479(7) yes . .
C(1) C(2) 1.419(6) yes . .
C(1) C(6) 1.416(6) yes . .
C(2) C(3) 1.403(6) yes . .
C(3) C(4) 1.379(7) yes . .
C(4) C(5) 1.394(8) yes . .
C(5) C(6) 1.394(6) yes . .
C(13) C(14) 1.411(7) yes . .
C(13) C(18) 1.402(6) yes . .
C(14) C(15) 1.414(8) yes . .
C(15) C(16) 1.375(8) yes . .
C(16) C(17) 1.363(8) yes . .
C(17) C(18) 1.408(8) yes . .
C(23) C(24) 1.15(2) yes . .
C(25) C(26) 0.97(2) yes . .
C(29) C(30) 1.513(7) yes . .
